data_4341414
loop_
_publ_author_name
'Wang, Jian'
'Lee, Kathleen'
'Kovnir, Kirill'

_publ_section_title
;
 Distorted Phosphorus and Copper Square-Planar Layers in LaCu1+xP2 and
 LaCu4P3: Synthesis, Crystal Structure, and Physical Properties.
;
_journal_issue 3
_journal_name_full 'Inorganic chemistry'
_journal_page_first 890
_journal_page_last 897
_journal_paper_doi 10.1021/ic502234w
_journal_volume 54
_journal_year 2015
_chemical_formula_sum 'Cu1.09 La P2'
_chemical_formula_weight 270.27
_chemical_name_systematic
; 
 ? 
;
_space_group_IT_number 65
_symmetry_cell_setting orthorhombic
_symmetry_space_group_name_Hall '-C 2 2'
_symmetry_space_group_name_H-M 'C m m m'
_atom_sites_solution_hydrogens none
_atom_sites_solution_primary direct
_atom_sites_solution_secondary difmap
_audit_creation_method manual
_cell_angle_alpha 90.00
_cell_angle_beta 90.00
_cell_angle_gamma 90.00
_cell_formula_units_Z 8
_cell_length_a 5.564(3)
_cell_length_b 19.959(11)
_cell_length_c 5.563(3)
_cell_measurement_temperature 90(2)
_cell_volume 617.8(6)
_computing_cell_refinement 'SMART V5.625 (Bruker, 2000)'
_computing_data_collection 'SMART V5.625 (Bruker, 2000)'
_computing_data_reduction 'SAINT V6.32 (Bruker, 2001)'
_computing_publication_material 'SHELXL-97 (Sheldrick, 1997)'
_computing_structure_refinement 'SHELXL-97 (Sheldrick, 1997)'
_computing_structure_solution 'SHELXS-97 (Sheldrick, 1990)'
_diffrn_ambient_temperature 90(2)
_diffrn_measured_fraction_theta_full 0.998
_diffrn_measured_fraction_theta_max 0.998
_diffrn_measurement_device_type 'Bruker APEX II CCD area-detector'
_diffrn_measurement_method 'profile data from \w scans'
_diffrn_radiation_monochromator graphite
_diffrn_radiation_source 'fine-focus sealed tube'
_diffrn_radiation_type MoK\a
_diffrn_radiation_wavelength 0.71073
_diffrn_reflns_av_R_equivalents 0.0215
_diffrn_reflns_av_sigmaI/netI 0.0114
_diffrn_reflns_limit_h_max 7
_diffrn_reflns_limit_h_min -7
_diffrn_reflns_limit_k_max 28
_diffrn_reflns_limit_k_min -28
_diffrn_reflns_limit_l_max 7
_diffrn_reflns_limit_l_min -7
_diffrn_reflns_number 4780
_diffrn_reflns_theta_full 29.98
_diffrn_reflns_theta_max 29.98
_diffrn_reflns_theta_min 3.66
_exptl_absorpt_coefficient_mu 21.860
_exptl_absorpt_correction_T_max 0.8110
_exptl_absorpt_correction_T_min 0.3099
_exptl_absorpt_correction_type multi-scan
_exptl_absorpt_process_details 'SADABS v2.03 (Bruker, 2003)'
_exptl_crystal_colour black
_exptl_crystal_density_diffrn 5.812
_exptl_crystal_density_method 'not measured'
_exptl_crystal_description plate
_exptl_crystal_F_000 949
_exptl_crystal_size_max 0.07
_exptl_crystal_size_mid 0.05
_exptl_crystal_size_min 0.01
_refine_diff_density_max 1.709
_refine_diff_density_min -0.736
_refine_diff_density_rms 0.149
_refine_ls_extinction_coef 0.00140(8)
_refine_ls_extinction_expression Fc^*^=kFc[1+0.001xFc^2^\l^3^/sin(2\q)]^-1/4^
_refine_ls_extinction_method SHELXL
_refine_ls_goodness_of_fit_ref 1.122
_refine_ls_hydrogen_treatment none
_refine_ls_matrix_type full
_refine_ls_number_parameters 41
_refine_ls_number_reflns 552
_refine_ls_number_restraints 0
_refine_ls_restrained_S_all 1.122
_refine_ls_R_factor_all 0.0228
_refine_ls_R_factor_gt 0.0122
_refine_ls_shift/su_max 0.000
_refine_ls_shift/su_mean 0.000
_refine_ls_structure_factor_coef Fsqd
_refine_ls_weighting_details 'calc w=1/[\s^2^(Fo^2^)+(0.0114P)^2^+2.9370P] where P=(Fo^2^+2Fc^2^)/3'
_refine_ls_weighting_scheme calc
_refine_ls_wR_factor_gt 0.0267
_refine_ls_wR_factor_ref 0.0323
_reflns_number_gt 387
_reflns_number_total 552
_reflns_threshold_expression >2sigma(I)
_cod_data_source_file ic502234w_si_003.cif
_cod_data_source_block
;
;
_cod_depositor_comments 'Adding full bibliography for 4341413--4341414.cif.'
_cod_original_cell_volume 617.7(6)
_cod_original_sg_symbol_H-M Cmmm
_cod_database_code 4341414

loop_
_symmetry_equiv_pos_as_xyz
'x, y, z'
'-x, -y, z'
'-x, y, -z'
'x, -y, -z'
'x+1/2, y+1/2, z'
'-x+1/2, -y+1/2, z'
'-x+1/2, y+1/2, -z'
'x+1/2, -y+1/2, -z'
'-x, -y, -z'
'x, y, -z'
'x, -y, z'
'-x, y, z'
'-x+1/2, -y+1/2, -z'
'x+1/2, y+1/2, -z'
'x+1/2, -y+1/2, z'
'-x+1/2, y+1/2, z'

loop_
_atom_site_label
_atom_site_type_symbol
_atom_site_fract_x
_atom_site_fract_y
_atom_site_fract_z
_atom_site_U_iso_or_equiv
_atom_site_adp_type
_atom_site_occupancy
_atom_site_symmetry_multiplicity
_atom_site_calc_flag
_atom_site_refinement_flags
La1 La 0.0000 0.380313(18) 0.0000 0.00698(11) Uani 1 4 d S
La2 La 0.0000 0.120085(18) 0.5000 0.00710(11) Uani 1 4 d S
Cu1 Cu 0.2500 0.2500 0.25002(8) 0.00569(11) Uani 1 2 d S
Cu2 Cu 0.0000 0.0478(2) 0.0000 0.0214(16) Uani 0.186(4) 4 d SP
P1 P 0.0000 0.32124(8) 0.5000 0.0052(3) Uani 1 4 d S
P2 P 0.0000 0.17828(8) 0.0000 0.0059(3) Uani 1 4 d S
P3A P 0.3014(11) 0.0000 0.3026(12) 0.0150(11) Uani 0.536(11) 2 d SP
P3B P 0.2088(18) 0.0000 0.2779(17) 0.0150(11) Uani 0.254(10) 2 d SP
P3C P 0.281(2) 0.0000 0.209(2) 0.0150(11) Uani 0.213(10) 2 d SP

loop_
_atom_site_aniso_label
_atom_site_aniso_U_11
_atom_site_aniso_U_22
_atom_site_aniso_U_33
_atom_site_aniso_U_23
_atom_site_aniso_U_13
_atom_site_aniso_U_12
La1 0.00525(17) 0.01129(19) 0.00440(17) 0.000 0.000 0.000
La2 0.00411(17) 0.01213(19) 0.00506(17) 0.000 0.000 0.000
Cu1 0.00566(19) 0.00557(19) 0.00586(19) 0.000 0.000 0.00031(19)
Cu2 0.027(3) 0.010(2) 0.027(3) 0.000 0.000 0.000
P1 0.0045(6) 0.0064(7) 0.0046(6) 0.000 0.000 0.000
P2 0.0058(7) 0.0056(7) 0.0062(7) 0.000 0.000 0.000
P3A 0.019(2) 0.0054(6) 0.021(2) 0.000 0.006(2) 0.000
P3B 0.019(2) 0.0054(6) 0.021(2) 0.000 0.006(2) 0.000
P3C 0.019(2) 0.0054(6) 0.021(2) 0.000 0.006(2) 0.000

loop_
_atom_type_symbol
_atom_type_description
_atom_type_scat_dispersion_real
_atom_type_scat_dispersion_imag
_atom_type_scat_source
P P 0.1023 0.0942 'International Tables Vol C Tables 4.2.6.8 and 6.1.1.4'
Cu Cu 0.3201 1.2651 'International Tables Vol C Tables 4.2.6.8 and 6.1.1.4'
La La -0.2871 2.4523 'International Tables Vol C Tables 4.2.6.8 and 6.1.1.4'

loop_
_geom_angle_atom_site_label_1
_geom_angle_atom_site_label_2
_geom_angle_atom_site_label_3
_geom_angle
_geom_angle_site_symmetry_1
_geom_angle_site_symmetry_3
P3C La1 P3C 46.8(4) 6 13
P3C La1 P3C 49.2(4) 6 5_455
P3C La1 P3C 70.3(4) 13 5_455
P3C La1 P3C 70.3(4) 6 14_455
P3C La1 P3C 49.2(4) 13 14_455
P3C La1 P3C 46.8(4) 5_455 14_455
P3C La1 P2 134.51(19) 6 13_455
P3C La1 P2 134.51(19) 13 13_455
P3C La1 P2 86.2(2) 5_455 13_455
P3C La1 P2 86.2(2) 14_455 13_455
P3C La1 P2 86.2(2) 6 13
P3C La1 P2 86.2(2) 13 13
P3C La1 P2 134.51(19) 5_455 13
P3C La1 P2 134.51(19) 14_455 13
P2 La1 P2 134.40(6) 13_455 13
P3C La1 P1 133.2(2) 6 1_554
P3C La1 P1 87.3(2) 13 1_554
P3C La1 P1 133.2(2) 5_455 1_554
P3C La1 P1 87.3(2) 14_455 1_554
P2 La1 P1 81.300(16) 13_455 1_554
P2 La1 P1 81.301(17) 13 1_554
P3C La1 P1 87.3(2) 6 .
P3C La1 P1 133.2(2) 13 .
P3C La1 P1 87.3(2) 5_455 .
P3C La1 P1 133.2(2) 14_455 .
P2 La1 P1 81.300(17) 13_455 .
P2 La1 P1 81.300(17) 13 .
P1 La1 P1 134.05(6) 1_554 .
P3C La1 P3A 9.41(19) 6 6
P3C La1 P3A 56.0(3) 13 6
P3C La1 P3A 46.22(19) 5_455 6
P3C La1 P3A 74.7(2) 14_455 6
P2 La1 P3A 128.48(14) 13_455 6
P2 La1 P3A 88.30(11) 13 6
P1 La1 P3A 142.61(13) 1_554 6
P1 La1 P3A 78.60(11) . 6
P3C La1 P3A 46.22(19) 6 5_455
P3C La1 P3A 74.7(2) 13 5_455
P3C La1 P3A 9.41(19) 5_455 5_455
P3C La1 P3A 56.0(3) 14_455 5_455
P2 La1 P3A 88.30(11) 13_455 5_455
P2 La1 P3A 128.48(14) 13 5_455
P1 La1 P3A 142.61(13) 1_554 5_455
P1 La1 P3A 78.60(11) . 5_455
P3A La1 P3A 41.4(2) 6 5_455
P3C La1 P3A 56.0(3) 6 13
P3C La1 P3A 9.41(19) 13 13
P3C La1 P3A 74.7(2) 5_455 13
P3C La1 P3A 46.22(19) 14_455 13
P2 La1 P3A 128.48(14) 13_455 13
P2 La1 P3A 88.30(11) 13 13
P1 La1 P3A 78.60(11) 1_554 13
P1 La1 P3A 142.61(13) . 13
P3A La1 P3A 65.2(2) 6 13
P3A La1 P3A 80.25(15) 5_455 13
P3C La1 P3A 74.7(2) 6 14_455
P3C La1 P3A 46.22(19) 13 14_455
P3C La1 P3A 56.0(3) 5_455 14_455
P3C La1 P3A 9.41(19) 14_455 14_455
P2 La1 P3A 88.30(11) 13_455 14_455
P2 La1 P3A 128.48(14) 13 14_455
P1 La1 P3A 78.60(11) 1_554 14_455
P1 La1 P3A 142.61(13) . 14_455
P3A La1 P3A 80.25(15) 6 14_455
P3A La1 P3A 65.2(2) 5_455 14_455
P3A La1 P3A 41.4(2) 13 14_455
P3B La2 P3B 49.8(3) 2 9_556
P3B La2 P3B 70.6(4) 2 10_556
P3B La2 P3B 46.6(4) 9_556 10_556
P3B La2 P3B 46.6(4) 2 .
P3B La2 P3B 70.6(4) 9_556 .
P3B La2 P3B 49.8(3) 10_556 .
P3B La2 P2 85.77(17) 2 .
P3B La2 P2 134.66(16) 9_556 .
P3B La2 P2 134.66(16) 10_556 .
P3B La2 P2 85.77(17) . .
P3B La2 P2 134.67(16) 2 1_556
P3B La2 P2 85.77(17) 9_556 1_556
P3B La2 P2 85.77(17) 10_556 1_556
P3B La2 P2 134.66(16) . 1_556
P2 La2 P2 134.67(6) . 1_556
P3B La2 P1 132.95(17) 2 13_556
P3B La2 P1 132.95(17) 9_556 13_556
P3B La2 P1 87.25(18) 10_556 13_556
P3B La2 P1 87.25(18) . 13_556
P2 La2 P1 81.402(16) . 13_556
P2 La2 P1 81.401(16) 1_556 13_556
P3B La2 P1 87.25(18) 2 13_456
P3B La2 P1 87.25(18) 9_556 13_456
P3B La2 P1 132.95(17) 10_556 13_456
P3B La2 P1 132.95(17) . 13_456
P2 La2 P1 81.402(16) . 13_456
P2 La2 P1 81.401(17) 1_556 13_456
P1 La2 P1 134.34(6) 13_556 13_456
P3B La2 P3A 9.46(16) 2 2
P3B La2 P3A 46.32(17) 9_556 2
P3B La2 P3A 74.6(2) 10_556 2
P3B La2 P3A 55.8(3) . 2
P2 La2 P3A 88.36(12) . 2
P2 La2 P3A 128.31(14) 1_556 2
P1 La2 P3A 142.40(13) 13_556 2
P1 La2 P3A 78.63(11) 13_456 2
P3B La2 P3A 46.32(17) 2 9_556
P3B La2 P3A 9.46(16) 9_556 9_556
P3B La2 P3A 55.8(3) 10_556 9_556
P3B La2 P3A 74.6(2) . 9_556
P2 La2 P3A 128.30(14) . 9_556
P2 La2 P3A 88.36(12) 1_556 9_556
P1 La2 P3A 142.40(13) 13_556 9_556
P1 La2 P3A 78.63(11) 13_456 9_556
P3A La2 P3A 41.1(3) 2 9_556
P3B La2 P3A 74.6(2) 2 10_556
P3B La2 P3A 55.8(3) 9_556 10_556
P3B La2 P3A 9.46(16) 10_556 10_556
P3B La2 P3A 46.32(17) . 10_556
P2 La2 P3A 128.30(14) . 10_556
P2 La2 P3A 88.36(12) 1_556 10_556
P1 La2 P3A 78.63(11) 13_556 10_556
P1 La2 P3A 142.40(13) 13_456 10_556
P3A La2 P3A 79.82(15) 2 10_556
P3A La2 P3A 64.9(2) 9_556 10_556
P3B La2 P3A 55.8(3) 2 .
P3B La2 P3A 74.6(2) 9_556 .
P3B La2 P3A 46.32(17) 10_556 .
P3B La2 P3A 9.46(16) . .
P2 La2 P3A 88.36(12) . .
P2 La2 P3A 128.31(14) 1_556 .
P1 La2 P3A 78.63(11) 13_556 .
P1 La2 P3A 142.40(13) 13_456 .
P3A La2 P3A 64.9(2) 2 .
P3A La2 P3A 79.82(15) 9_556 .
P3A La2 P3A 41.1(3) 10_556 .
P1 Cu1 P1 110.09(5) . 13_556
P1 Cu1 P2 108.09(5) . 13
P1 Cu1 P2 110.16(4) 13_556 13
P1 Cu1 P2 110.16(4) . .
P1 Cu1 P2 108.09(5) 13_556 .
P2 Cu1 P2 110.26(5) 13 .
P1 Cu1 Cu1 55.04(2) . 13_556
P1 Cu1 Cu1 55.04(2) 13_556 13_556
P2 Cu1 Cu1 124.87(2) 13 13_556
P2 Cu1 Cu1 124.87(2) . 13_556
P1 Cu1 Cu1 124.96(2) . 13
P1 Cu1 Cu1 124.96(2) 13_556 13
P2 Cu1 Cu1 55.13(2) 13 13
P2 Cu1 Cu1 55.13(2) . 13
Cu1 Cu1 Cu1 180.0 13_556 13
P1 Cu1 Cu1 124.97(2) . 15
P1 Cu1 Cu1 55.03(2) 13_556 15
P2 Cu1 Cu1 55.12(2) 13 15
P2 Cu1 Cu1 124.87(2) . 15
Cu1 Cu1 Cu1 90.0 13_556 15
Cu1 Cu1 Cu1 90.0 13 15
P1 Cu1 Cu1 55.03(2) . 15_455
P1 Cu1 Cu1 124.97(2) 13_556 15_455
P2 Cu1 Cu1 124.88(2) 13 15_455
P2 Cu1 Cu1 55.13(2) . 15_455
Cu1 Cu1 Cu1 90.0 13_556 15_455
Cu1 Cu1 Cu1 90.0 13 15_455
Cu1 Cu1 Cu1 180.0 15 15_455
P1 Cu1 La2 62.19(4) . 13_556
P1 Cu1 La2 88.68(5) 13_556 13_556
P2 Cu1 La2 62.04(4) 13 13_556
P2 Cu1 La2 163.23(3) . 13_556
Cu1 Cu1 La2 64.706(18) 13_556 13_556
Cu1 Cu1 La2 115.294(18) 13 13_556
Cu1 Cu1 La2 64.697(16) 15 13_556
Cu1 Cu1 La2 115.303(16) 15_455 13_556
P1 Cu1 La2 88.68(5) . .
P1 Cu1 La2 62.18(4) 13_556 .
P2 Cu1 La2 163.22(3) 13 .
P2 Cu1 La2 62.03(4) . .
Cu1 Cu1 La2 64.706(17) 13_556 .
Cu1 Cu1 La2 115.294(17) 13 .
Cu1 Cu1 La2 115.303(16) 15 .
Cu1 Cu1 La2 64.697(16) 15_455 .
La2 Cu1 La2 129.41(4) 13_556 .
P1 Cu1 La1 162.96(3) . 13
P1 Cu1 La1 62.13(4) 13_556 13
P2 Cu1 La1 88.94(5) 13 13
P2 Cu1 La1 62.02(4) . 13
Cu1 Cu1 La1 115.245(18) 13_556 13
Cu1 Cu1 La1 64.755(17) 13 13
Cu1 Cu1 La1 64.750(16) 15 13
Cu1 Cu1 La1 115.250(16) 15_455 13
La2 Cu1 La1 129.45(3) 13_556 13
La2 Cu1 La1 74.28(4) . 13
P1 Cu1 La1 62.13(4) . .
P1 Cu1 La1 162.96(3) 13_556 .
P2 Cu1 La1 62.02(4) 13 .
P2 Cu1 La1 88.95(5) . .
Cu1 Cu1 La1 115.245(18) 13_556 .
Cu1 Cu1 La1 64.755(17) 13 .
Cu1 Cu1 La1 115.249(16) 15 .
Cu1 Cu1 La1 64.750(16) 15_455 .
La2 Cu1 La1 74.28(4) 13_556 .
La2 Cu1 La1 129.45(3) . .
La1 Cu1 La1 129.51(3) 13 .
Cu2 Cu2 P3B 63.74(15) 9 9
Cu2 Cu2 P3B 63.74(15) 9 10
P3B Cu2 P3B 65.2(6) 9 10
Cu2 Cu2 P3B 63.74(15) 9 2
P3B Cu2 P3B 91.6(5) 9 2
P3B Cu2 P3B 127.5(3) 10 2
Cu2 Cu2 P3B 63.74(15) 9 .
P3B Cu2 P3B 127.5(3) 9 .
P3B Cu2 P3B 91.6(5) 10 .
P3B Cu2 P3B 65.2(6) 2 .
Cu2 Cu2 P3C 63.91(16) 9 .
P3B Cu2 P3C 125.3(3) 9 .
P3B Cu2 P3C 78.5(5) 10 .
P3B Cu2 P3C 79.1(5) 2 .
P3B Cu2 P3C 14.8(3) . .
Cu2 Cu2 P3C 63.91(16) 9 9
P3B Cu2 P3C 14.8(3) 9 9
P3B Cu2 P3C 79.1(5) 10 9
P3B Cu2 P3C 78.5(5) 2 9
P3B Cu2 P3C 125.3(3) . 9
P3C Cu2 P3C 127.8(3) . 9
Cu2 Cu2 P3C 63.91(16) 9 2
P3B Cu2 P3C 78.5(5) 9 2
P3B Cu2 P3C 125.3(3) 10 2
P3B Cu2 P3C 14.8(3) 2 2
P3B Cu2 P3C 79.1(5) . 2
P3C Cu2 P3C 92.4(6) . 2
P3C Cu2 P3C 64.7(7) 9 2
Cu2 Cu2 P3C 63.91(16) 9 10
P3B Cu2 P3C 79.1(5) 9 10
P3B Cu2 P3C 14.8(3) 10 10
P3B Cu2 P3C 125.3(3) 2 10
P3B Cu2 P3C 78.5(5) . 10
P3C Cu2 P3C 64.7(7) . 10
P3C Cu2 P3C 92.4(6) 9 10
P3C Cu2 P3C 127.8(3) 2 10
Cu2 Cu2 P3A 68.13(11) 9 9
P3B Cu2 P3A 8.5(3) 9 9
P3B Cu2 P3A 73.5(3) 10 9
P3B Cu2 P3A 87.3(3) 2 9
P3B Cu2 P3A 131.3(2) . 9
P3C Cu2 P3A 131.3(3) . 9
P3C Cu2 P3A 8.9(3) 9 9
P3C Cu2 P3A 73.4(4) 2 9
P3C Cu2 P3A 87.6(4) 10 9
Cu2 Cu2 P3A 68.13(11) 9 10
P3B Cu2 P3A 73.5(3) 9 10
P3B Cu2 P3A 8.5(3) 10 10
P3B Cu2 P3A 131.3(2) 2 10
P3B Cu2 P3A 87.3(3) . 10
P3C Cu2 P3A 73.4(4) . 10
P3C Cu2 P3A 87.6(4) 9 10
P3C Cu2 P3A 131.3(3) 2 10
P3C Cu2 P3A 8.9(3) 10 10
P3A Cu2 P3A 81.8(2) 9 10
Cu2 Cu2 P3A 68.13(11) 9 2
P3B Cu2 P3A 87.3(3) 9 2
P3B Cu2 P3A 131.3(2) 10 2
P3B Cu2 P3A 8.5(3) 2 2
P3B Cu2 P3A 73.5(3) . 2
P3C Cu2 P3A 87.6(4) . 2
P3C Cu2 P3A 73.4(4) 9 2
P3C Cu2 P3A 8.9(3) 2 2
P3C Cu2 P3A 131.3(3) 10 2
P3A Cu2 P3A 82.2(2) 9 2
P3A Cu2 P3A 136.3(2) 10 2
Cu1 P1 Cu1 69.94(5) . 15_455
Cu1 P1 Cu1 108.27(7) . 3_556
Cu1 P1 Cu1 69.91(5) 15_455 3_556
Cu1 P1 Cu1 69.91(5) . 13_556
Cu1 P1 Cu1 108.27(7) 15_455 13_556
Cu1 P1 Cu1 69.94(5) 3_556 13_556
Cu1 P1 La2 72.49(3) . 13_556
Cu1 P1 La2 139.07(2) 15_455 13_556
Cu1 P1 La2 139.07(2) 3_556 13_556
Cu1 P1 La2 72.49(3) 13_556 13_556
Cu1 P1 La2 139.07(2) . 13_456
Cu1 P1 La2 72.49(3) 15_455 13_456
Cu1 P1 La2 72.49(3) 3_556 13_456
Cu1 P1 La2 139.07(2) 13_556 13_456
La2 P1 La2 134.34(6) 13_556 13_456
Cu1 P1 La1 139.13(2) . 1_556
Cu1 P1 La1 139.13(2) 15_455 1_556
Cu1 P1 La1 72.61(3) 3_556 1_556
Cu1 P1 La1 72.61(3) 13_556 1_556
La2 P1 La1 81.29(2) 13_556 1_556
La2 P1 La1 81.29(2) 13_456 1_556
Cu1 P1 La1 72.61(3) . .
Cu1 P1 La1 72.61(3) 15_455 .
Cu1 P1 La1 139.13(2) 3_556 .
Cu1 P1 La1 139.13(2) 13_556 .
La2 P1 La1 81.29(2) 13_556 .
La2 P1 La1 81.29(2) 13_456 .
La1 P1 La1 134.05(6) 1_556 .
Cu1 P2 Cu1 107.91(7) 15_455 13
Cu1 P2 Cu1 69.73(5) 15_455 3
Cu1 P2 Cu1 69.75(5) 13 3
Cu1 P2 Cu1 69.75(5) 15_455 .
Cu1 P2 Cu1 69.73(5) 13 .
Cu1 P2 Cu1 107.91(7) 3 .
Cu1 P2 Cu2 126.05(3) 15_455 .
Cu1 P2 Cu2 126.05(3) 13 .
Cu1 P2 Cu2 126.05(3) 3 .
Cu1 P2 Cu2 126.05(3) . .
Cu1 P2 La2 138.96(2) 15_455 1_554
Cu1 P2 La2 72.50(3) 13 1_554
Cu1 P2 La2 72.50(3) 3 1_554
Cu1 P2 La2 138.96(2) . 1_554
Cu2 P2 La2 67.33(3) . 1_554
Cu1 P2 La2 72.50(3) 15_455 .
Cu1 P2 La2 138.96(2) 13 .
Cu1 P2 La2 138.96(2) 3 .
Cu1 P2 La2 72.50(3) . .
Cu2 P2 La2 67.33(3) . .
La2 P2 La2 134.67(6) 1_554 .
Cu1 P2 La1 72.60(3) 15_455 13_455
Cu1 P2 La1 139.04(2) 13 13_455
Cu1 P2 La1 72.60(3) 3 13_455
Cu1 P2 La1 139.04(2) . 13_455
Cu2 P2 La1 67.20(3) . 13_455
La2 P2 La1 81.41(2) 1_554 13_455
La2 P2 La1 81.41(2) . 13_455
Cu1 P2 La1 139.04(2) 15_455 13
Cu1 P2 La1 72.60(3) 13 13
Cu1 P2 La1 139.04(2) 3 13
Cu1 P2 La1 72.60(3) . 13
Cu2 P2 La1 67.20(3) . 13
La2 P2 La1 81.41(2) 1_554 13
La2 P2 La1 81.41(2) . 13
La1 P2 La1 134.40(6) 13_455 13
P3B P3A P3C 62.9(19) . .
P3B P3A P3A 105.0(15) . 10_556
P3C P3A P3A 167.9(16) . 10_556
P3B P3A P3A 165.0(15) . 2_655
P3C P3A P3A 102.1(16) . 2_655
P3A P3A P3A 90.0 10_556 2_655
P3B P3A P3C 152.3(16) . 2_655
P3C P3A P3C 89.4(18) . 2_655
P3A P3A P3C 102.7(3) 10_556 2_655
P3A P3A P3C 12.7(3) 2_655 2_655
P3B P3A P3B 92.5(16) . 10_556
P3C P3A P3B 155.4(18) . 10_556
P3A P3A P3B 12.5(2) 10_556 10_556
P3A P3A P3B 102.5(2) 2_655 10_556
P3C P3A P3B 115.2(2) 2_655 10_556
P3B P3A Cu2 36.6(11) . 9
P3C P3A Cu2 38.7(13) . 9
P3A P3A Cu2 131.10(11) 10_556 9
P3A P3A Cu2 130.92(11) 2_655 9
P3C P3A Cu2 119.6(3) 2_655 9
P3B P3A Cu2 120.0(2) 10_556 9
P3B P3A Cu2 36.6(11) . .
P3C P3A Cu2 38.7(13) . .
P3A P3A Cu2 131.10(11) 10_556 .
P3A P3A Cu2 130.92(11) 2_655 .
P3C P3A Cu2 119.6(3) 2_655 .
P3B P3A Cu2 120.0(2) 10_556 .
Cu2 P3A Cu2 43.7(2) 9 .
P3B P3A La1 101.7(10) . 5_545
P3C P3A La1 63.1(8) . 5_545
P3A P3A La1 122.60(12) 10_556 5_545
P3A P3A La1 69.29(12) 2_655 5_545
P3C P3A La1 62.39(16) 2_655 5_545
P3B P3A La1 127.04(13) 10_556 5_545
Cu2 P3A La1 65.96(13) 9 5_545
Cu2 P3A La1 99.3(2) . 5_545
P3B P3A La1 101.7(10) . 13
P3C P3A La1 63.1(8) . 13
P3A P3A La1 122.60(12) 10_556 13
P3A P3A La1 69.29(12) 2_655 13
P3C P3A La1 62.39(16) 2_655 13
P3B P3A La1 127.04(13) 10_556 13
Cu2 P3A La1 99.3(2) 9 13
Cu2 P3A La1 65.96(13) . 13
La1 P3A La1 99.75(15) 5_545 13
P3B P3A La2 64.7(7) . .
P3C P3A La2 103.4(11) . .
P3A P3A La2 69.43(13) 10_556 .
P3A P3A La2 122.47(11) 2_655 .
P3C P3A La2 126.94(13) 2_655 .
P3B P3A La2 62.68(15) 10_556 .
Cu2 P3A La2 99.5(2) 9 .
Cu2 P3A La2 66.02(12) . .
La1 P3A La2 164.9(3) 5_545 .
La1 P3A La2 78.03(5) 13 .
P3B P3A La2 64.7(7) . 9_556
P3C P3A La2 103.4(11) . 9_556
P3A P3A La2 69.43(13) 10_556 9_556
P3A P3A La2 122.46(11) 2_655 9_556
P3C P3A La2 126.94(13) 2_655 9_556
P3B P3A La2 62.68(15) 10_556 9_556
Cu2 P3A La2 66.02(12) 9 9_556
Cu2 P3A La2 99.5(2) . 9_556
La1 P3A La2 78.03(5) 5_545 9_556
La1 P3A La2 164.9(3) 13 9_556
La2 P3A La2 100.18(15) . 9_556
P3A P3B P3C 58.7(15) . .
P3A P3B Cu2 134.9(14) . 9
P3C P3B Cu2 83.9(13) . 9
P3A P3B Cu2 134.9(14) . .
P3C P3B Cu2 83.9(13) . .
Cu2 P3B Cu2 52.5(3) 9 .
P3A P3B P3B 165.0(15) . 2
P3C P3B P3B 136.3(14) . 2
Cu2 P3B P3B 57.4(3) 9 2
Cu2 P3B P3B 57.4(3) . 2
P3A P3B P3A 62.6(14) . 10_556
P3C P3B P3A 121.2(15) . 10_556
Cu2 P3B P3A 144.7(3) 9 10_556
Cu2 P3B P3A 144.7(3) . 10_556
P3B P3B P3A 102.5(2) 2 10_556
P3A P3B P3B 75.0(15) . 10_556
P3C P3B P3B 133.7(14) . 10_556
Cu2 P3B P3B 135.8(3) 9 10_556
Cu2 P3B P3B 135.8(3) . 10_556
P3B P3B P3B 90.000(1) 2 10_556
P3A P3B P3B 12.5(2) 10_556 10_556
P3A P3B La2 105.9(8) . .
P3C P3B La2 125.22(19) . .
Cu2 P3B La2 116.7(4) 9 .
Cu2 P3B La2 74.18(18) . .
P3B P3B La2 66.70(18) 2 .
P3A P3B La2 71.0(2) 10_556 .
P3B P3B La2 65.11(17) 10_556 .
P3A P3B La2 105.9(8) . 9_556
P3C P3B La2 125.22(19) . 9_556
Cu2 P3B La2 74.18(18) 9 9_556
Cu2 P3B La2 116.7(4) . 9_556
P3B P3B La2 66.70(18) 2 9_556
P3A P3B La2 71.0(2) 10_556 9_556
P3B P3B La2 65.11(16) 10_556 9_556
La2 P3B La2 109.4(4) . 9_556
P3A P3B La1 69.1(9) . 13
P3C P3B La1 46.85(15) . 13
Cu2 P3B La1 104.5(3) 9 13
Cu2 P3B La1 66.8(2) . 13
P3B P3B La1 119.66(15) 2 13
P3A P3B La1 110.74(19) 10_556 13
P3B P3B La1 118.17(14) 10_556 13
La2 P3B La1 78.40(5) . 13
La2 P3B La1 171.9(3) 9_556 13
P3A P3B La1 69.1(9) . 5_545
P3C P3B La1 46.85(15) . 5_545
Cu2 P3B La1 66.8(2) 9 5_545
Cu2 P3B La1 104.5(3) . 5_545
P3B P3B La1 119.66(15) 2 5_545
P3A P3B La1 110.74(19) 10_556 5_545
P3B P3B La1 118.17(14) 10_556 5_545
La2 P3B La1 171.9(3) . 5_545
La2 P3B La1 78.40(5) 9_556 5_545
La1 P3B La1 93.7(3) 13 5_545
P3A P3C P3B 58.4(16) . .
P3A P3C Cu2 132.4(16) . 9
P3B P3C Cu2 81.3(13) . 9
P3A P3C Cu2 132.4(16) . .
P3B P3C Cu2 81.3(13) . .
Cu2 P3C Cu2 52.2(3) 9 .
P3A P3C P3C 167.9(16) . 10
P3B P3C P3C 133.7(14) . 10
Cu2 P3C P3C 57.7(3) 9 10
Cu2 P3C P3C 57.7(3) . 10
P3A P3C P3A 65.2(15) . 2_655
P3B P3C P3A 123.6(15) . 2_655
Cu2 P3C P3A 145.2(4) 9 2_655
Cu2 P3C P3A 145.2(4) . 2_655
P3C P3C P3A 102.7(3) 10 2_655
P3A P3C P3C 77.9(16) . 2_655
P3B P3C P3C 136.3(14) . 2_655
Cu2 P3C P3C 136.2(3) 9 2_655
Cu2 P3C P3C 136.2(3) . 2_655
P3C P3C P3C 90.0 10 2_655
P3A P3C P3C 12.7(3) 2_655 2_655
P3A P3C La1 107.5(9) . 13
P3B P3C La1 125.1(2) . 13
Cu2 P3C La1 116.6(4) 9 13
Cu2 P3C La1 74.3(2) . 13
P3C P3C La1 66.6(2) 10 13
P3A P3C La1 71.4(2) 2_655 13
P3C P3C La1 65.4(2) 2_655 13
P3A P3C La1 107.5(9) . 5_545
P3B P3C La1 125.1(2) . 5_545
Cu2 P3C La1 74.3(2) 9 5_545
Cu2 P3C La1 116.6(4) . 5_545
P3C P3C La1 66.6(2) 10 5_545
P3A P3C La1 71.4(2) 2_655 5_545
P3C P3C La1 65.4(2) 2_655 5_545
La1 P3C La1 109.7(4) 13 5_545
P3A P3C La2 67.5(10) . .
P3B P3C La2 46.81(18) . .
Cu2 P3C La2 103.9(4) 9 .
Cu2 P3C La2 66.4(2) . .
P3C P3C La2 119.53(18) 10 .
P3A P3C La2 110.8(2) 2_655 .
P3C P3C La2 118.41(17) 2_655 .
La1 P3C La2 78.35(6) 13 .
La1 P3C La2 171.8(4) 5_545 .
P3A P3C La2 67.5(10) . 9_556
P3B P3C La2 46.81(18) . 9_556
Cu2 P3C La2 66.4(2) 9 9_556
Cu2 P3C La2 103.9(4) . 9_556
P3C P3C La2 119.53(18) 10 9_556
P3A P3C La2 110.8(2) 2_655 9_556
P3C P3C La2 118.41(17) 2_655 9_556
La1 P3C La2 171.8(4) 13 9_556
La1 P3C La2 78.35(6) 5_545 9_556
La2 P3C La2 93.5(3) . 9_556

loop_
_geom_bond_atom_site_label_1
_geom_bond_atom_site_label_2
_geom_bond_distance
_geom_bond_site_symmetry_2
La1 P3C 2.921(8) 6
La1 P3C 2.921(8) 13
La1 P3C 2.921(8) 5_455
La1 P3C 2.921(8) 14_455
La1 P2 3.0178(16) 13_455
La1 P2 3.0178(16) 13
La1 P1 3.0208(16) 1_554
La1 P1 3.0208(16) .
La1 P3A 3.124(4) 6
La1 P3A 3.124(4) 5_455
La1 P3A 3.124(4) 13
La1 P3A 3.124(4) 14_455
La2 P3B 2.936(7) 2
La2 P3B 2.936(7) 9_556
La2 P3B 2.936(7) 10_556
La2 P3B 2.936(7) .
La2 P2 3.0140(16) .
La2 P2 3.0141(16) 1_556
La2 P1 3.0184(16) 13_556
La2 P1 3.0184(16) 13_456
La2 P3A 3.125(3) 2
La2 P3A 3.125(3) 9_556
La2 P3A 3.125(3) 10_556
La2 P3A 3.125(3) .
Cu1 P1 2.4269(12) .
Cu1 P1 2.4270(12) 13_556
Cu1 P2 2.4326(12) 13
Cu1 P2 2.4327(12) .
Cu1 Cu1 2.7811(18) 13_556
Cu1 Cu1 2.7814(18) 13
Cu1 Cu1 2.7819(15) 15
Cu1 Cu1 2.7819(15) 15_455
Cu1 La2 3.2545(13) 13_556
Cu1 La1 3.2609(13) 13
Cu2 Cu2 1.908(9) 9
Cu2 P3B 2.156(8) 9
Cu2 P3B 2.156(8) 10
Cu2 P3B 2.156(8) 2
Cu2 P3B 2.156(8) .
Cu2 P3C 2.169(9) .
Cu2 P3C 2.169(9) 9
Cu2 P3C 2.169(9) 2
Cu2 P3C 2.169(9) 10
Cu2 P3A 2.561(7) 9
Cu2 P3A 2.561(7) 10
Cu2 P3A 2.561(7) 2
P1 Cu1 2.4270(12) 15_455
P1 Cu1 2.4270(12) 3_556
P1 Cu1 2.4270(12) 13_556
P1 La2 3.0184(16) 13_556
P1 La2 3.0184(16) 13_456
P1 La1 3.0208(16) 1_556
P2 Cu1 2.4327(12) 15_455
P2 Cu1 2.4327(12) 13
P2 Cu1 2.4327(12) 3
P2 La2 3.0140(16) 1_554
P2 La1 3.0177(16) 13_455
P2 La1 3.0177(16) 13
P3A P3B 0.534(8) .
P3A P3C 0.535(10) .
P3A P3A 2.196(13) 10_556
P3A P3A 2.209(13) 2_655
P3A P3C 2.380(10) 2_655
P3A P3B 2.390(8) 10_556
P3A Cu2 2.561(7) 9
P3A La1 3.124(4) 5_545
P3A La1 3.124(4) 13
P3A La2 3.125(3) 9_556
P3B P3C 0.558(13) .
P3B Cu2 2.156(8) 9
P3B P3B 2.32(2) 2
P3B P3A 2.390(8) 10_556
P3B P3B 2.471(19) 10_556
P3B La2 2.936(7) 9_556
P3B La1 3.274(8) 13
P3B La1 3.274(8) 5_545
P3C Cu2 2.169(9) 9
P3C P3C 2.32(2) 10
P3C P3A 2.380(10) 2_655
P3C P3C 2.43(2) 2_655
P3C La1 2.921(8) 13
P3C La1 2.921(8) 5_545
P3C La2 3.290(9) 9_556
